data_1561034
loop_
_publ_author_name
'Deacy, Arron C.'
'Durr, Christopher B.'
'Kerr, Ryan W. F.'
'Williams, Charlotte K.'

_publ_section_title
;
 Heterodinuclear catalysts Zn(ii)/M and Mg(ii)/M, where M = Na(i), Ca(ii)
 or Cd(ii), for phthalic anhydride/cyclohexene oxide ring opening
 copolymerisation
;
_journal_issue 9
_journal_name_full 'Catalysis Science &amp; Technology'
_journal_page_first 3109
_journal_page_last 3118
_journal_paper_doi 10.1039/D1CY00238D
_journal_volume 11
_journal_year 2021
_chemical_formula_moiety 'C33 H48 I N2 Na O7 Zn'
_chemical_formula_sum 'C33 H48 I N2 Na O7 Zn'
_chemical_formula_weight 799.99
_space_group_crystal_system monoclinic
_space_group_IT_number 14
_space_group_name_Hall '-P 2ybc'
_space_group_name_H-M_alt 'P 1 21/c 1'
_atom_sites_solution_hydrogens geom
_audit_creation_date 2021-01-18
_audit_creation_method
;
Olex2 1.2
(compiled 2018.05.29 svn.r3508 for OlexSys, GUI svn.r5506)
;
_audit_update_record
;
2021-01-19 deposited with the CCDC.	2021-02-25 downloaded from the CCDC.
;
_cell_angle_alpha 90
_cell_angle_beta 91.002(2)
_cell_angle_gamma 90
_cell_formula_units_Z 4
_cell_length_a 21.0024(5)
_cell_length_b 10.5844(2)
_cell_length_c 15.9024(3)
_cell_measurement_reflns_used 8537
_cell_measurement_temperature 150(2)
_cell_measurement_theta_max 75.416
_cell_measurement_theta_min 4.169
_cell_volume 3534.53(13)
_computing_cell_refinement 'CrysAlisPro 1.171.38.43b (Rigaku OD, 2015)'
_computing_data_collection 'CrysAlisPro 1.171.38.43b (Rigaku OD, 2015)'
_computing_data_reduction 'CrysAlisPro 1.171.38.43b (Rigaku OD, 2015)'
_computing_molecular_graphics 'Olex2 (Dolomanov et al., 2009)'
_computing_publication_material 'Olex2 (Dolomanov et al., 2009)'
_computing_structure_refinement 'ShelXL (Sheldrick, 2015)'
_diffrn_ambient_temperature 150.15
_diffrn_detector_area_resol_mean 10.4102
_diffrn_detector_type Atlas
_diffrn_measured_fraction_theta_full 1.000
_diffrn_measured_fraction_theta_max 0.988
_diffrn_measurement_device 'four-circle diffractometer'
_diffrn_measurement_device_type 'SuperNova, Dual, Cu at zero, Atlas'
_diffrn_measurement_method '\w scans'
_diffrn_radiation_type CuK\a
_diffrn_radiation_wavelength 1.54184
_diffrn_reflns_av_R_equivalents 0.0380
_diffrn_reflns_av_unetI/netI 0.0345
_diffrn_reflns_Laue_measured_fraction_full 1.000
_diffrn_reflns_Laue_measured_fraction_max 0.988
_diffrn_reflns_limit_h_max 26
_diffrn_reflns_limit_h_min -23
_diffrn_reflns_limit_k_max 11
_diffrn_reflns_limit_k_min -13
_diffrn_reflns_limit_l_max 19
_diffrn_reflns_limit_l_min -19
_diffrn_reflns_number 22541
_diffrn_reflns_point_group_measured_fraction_full 1.000
_diffrn_reflns_point_group_measured_fraction_max 0.988
_diffrn_reflns_theta_full 67.684
_diffrn_reflns_theta_max 76.055
_diffrn_reflns_theta_min 4.211
_exptl_absorpt_coefficient_mu 8.330
_exptl_absorpt_correction_T_max 1
_exptl_absorpt_correction_T_min 0.47053
_exptl_absorpt_correction_type multi-scan
_exptl_absorpt_process_details
;
        CrysAlisPro 1.171.38.43b (Rigaku Oxford Diffraction, 2015)
        Empirical absorption correction using spherical harmonics,
 implemented in SCALE3 ABSPACK scaling algorithm.
;
_exptl_crystal_colour yellow
_exptl_crystal_colour_primary yellow
_exptl_crystal_density_diffrn 1.503
_exptl_crystal_description block
_exptl_crystal_F_000 1640
_exptl_crystal_size_max 0.25
_exptl_crystal_size_mid 0.25
_exptl_crystal_size_min 0.15
_refine_diff_density_max 0.765
_refine_diff_density_min -0.614
_refine_diff_density_rms 0.087
_refine_ls_extinction_method none
_refine_ls_goodness_of_fit_ref 1.037
_refine_ls_hydrogen_treatment constr
_refine_ls_matrix_type full
_refine_ls_number_parameters 421
_refine_ls_number_reflns 7305
_refine_ls_number_restraints 48
_refine_ls_restrained_S_all 1.041
_refine_ls_R_factor_all 0.0477
_refine_ls_R_factor_gt 0.0376
_refine_ls_shift/su_max 0.001
_refine_ls_shift/su_mean 0.000
_refine_ls_structure_factor_coef Fsqd
_refine_ls_weighting_details 'w=1/[\s^2^(Fo^2^)+(0.0570P)^2^+1.9705P] where P=(Fo^2^+2Fc^2^)/3'
_refine_ls_weighting_scheme calc
_refine_ls_wR_factor_gt 0.0949
_refine_ls_wR_factor_ref 0.1021
_reflns_Friedel_coverage 0.000
_reflns_number_gt 6167
_reflns_number_total 7305
_reflns_threshold_expression 'I > 2\s(I)'
_cod_data_source_file d1cy00238d2.cif
_cod_data_source_block 063ckw17
_cod_depositor_comments 'Adding full bibliography for 1561024--1561035.cif.'
_cod_database_code 1561034
_shelx_shelxl_version_number 2018/3
_shelx_space_group_comment
;
The symmetry employed for this shelxl refinement is uniquely defined
by the following loop, which should always be used as a source of
symmetry information in preference to the above space-group names.
They are only intended as comments.
;
_shelx_estimated_absorpt_t_max 0.368
_shelx_estimated_absorpt_t_min 0.230
_olex2_refinement_description
;
1. Fixed Uiso
 At 1.2 times of:
  All C(H) groups, All C(H,H) groups, All C(H,H,H,H) groups
 At 1.5 times of:
  All C(H,H,H) groups
2. Shared sites
{C24A, C24B}
{C30A, C30B}
{C32A, C32B}
3. Restrained distances
 C22A-C23A \\sim C22B-C23B \\sim C23A-C24A \\sim C23B-C24B
 with sigma of 0.02
 C30A-C31A \\sim C30B-C31B \\sim C32A-C31A \\sim C32B-C31B
 with sigma of 0.02
4. Uiso/Uaniso restraints and constraints
Uanis(C24A) = Uanis(C24B)
Uanis(C30A) = Uanis(C30B)
Uanis(C32A) = Uanis(C32B)
Uanis(C23B) = Uanis(C23A)
Uanis(C22A) = Uanis(C22B)
Uanis(C31A) = Uanis(C31B)
5. Rigid body (RIGU) restrains
 C22A, C23A, C24A, C22B, C23B, C24B, C30A, C31A, C32A, C30B, C31B, C32B
 with sigma for 1-2 distances of 0.01 and sigma for 1-3 distances of 0.01
6. Others
 Sof(H25C)=Sof(H25D)=Sof(C22B)=Sof(H22C)=Sof(H22D)=Sof(C23B)=Sof(H23C)=
 Sof(H23D)=Sof(C24B)=Sof(H24C)=Sof(H24D)=1-FVAR(1)
 Sof(H25A)=Sof(H25B)=Sof(C22A)=Sof(H22A)=Sof(H22B)=Sof(C23A)=Sof(H23A)=
 Sof(H23B)=Sof(C24A)=Sof(H24A)=Sof(H24B)=FVAR(1)
 Sof(H33C)=Sof(H33D)=Sof(C30B)=Sof(H30C)=Sof(H30D)=Sof(C31B)=Sof(H31C)=
 Sof(H31D)=Sof(C32B)=Sof(H32C)=Sof(H32D)=1-FVAR(2)
 Sof(H33A)=Sof(H33B)=Sof(C30A)=Sof(H30A)=Sof(H30B)=Sof(C31A)=Sof(H31A)=
 Sof(H31B)=Sof(C32A)=Sof(H32A)=Sof(H32B)=FVAR(2)
7.a Secondary CH2 refined with riding coordinates:
 C9(H9A,H9B), C13(H13A,H13B), C25(H25A,H25B), C25(H25C,H25D), C26(H26A,H26B),
 C27(H27A,H27B), C28(H28A,H28B), C29(H29A,H29B), C33(H33A,H33B), C33(H33C,H33D),
  C22A(H22A,H22B), C23A(H23A,H23B), C24A(H24A,H24B), C22B(H22C,H22D), C23B(H23C,
 H23D), C24B(H24C,H24D), C30A(H30A,H30B), C31A(H31A,H31B), C32A(H32A,H32B),
 C30B(H30C,H30D), C31B(H31C,H31D), C32B(H32C,H32D)
7.b Aromatic/amide H refined with riding coordinates:
 C3(H3), C4(H4), C5(H5), C8(H8), C14(H14), C16(H16), C17(H17), C18(H18)
7.c Idealised Me refined as rotating group:
 C1(H1A,H1B,H1C), C11(H11A,H11B,H11C), C12(H12A,H12B,H12C), C21(H21A,H21B,H21C)
;
_olex2_submission_special_instructions 'No special instructions were received'

loop_
_space_group_symop_operation_xyz
'x, y, z'
'-x, y+1/2, -z+1/2'
'-x, -y, -z'
'x, -y-1/2, z-1/2'

loop_
_atom_site_label
_atom_site_type_symbol
_atom_site_fract_x
_atom_site_fract_y
_atom_site_fract_z
_atom_site_U_iso_or_equiv
_atom_site_adp_type
_atom_site_occupancy
_atom_site_site_symmetry_order
_atom_site_calc_flag
_atom_site_refinement_flags_posn
_atom_site_refinement_flags_adp
_atom_site_refinement_flags_occupancy
_atom_site_disorder_assembly
_atom_site_disorder_group
C1 C 0.05147(18) 0.7214(4) 0.2915(3) 0.0476(10) Uani 1 1 d . . . . .
H1A H 0.047754 0.737463 0.230933 0.071 Uiso 1 1 calc GR . . . .
H1B H 0.049616 0.801739 0.322032 0.071 Uiso 1 1 calc GR . . . .
H1C H 0.016358 0.666956 0.308988 0.071 Uiso 1 1 calc GR . . . .
C2 C 0.12115(15) 0.5461(3) 0.2711(2) 0.0262(6) Uani 1 1 d . . . . .
C3 C 0.07989(15) 0.4884(3) 0.2154(2) 0.0321(7) Uani 1 1 d . . . . .
H3 H 0.039637 0.525680 0.203161 0.039 Uiso 1 1 calc R . . . .
C4 C 0.09679(16) 0.3748(3) 0.1764(2) 0.0327(7) Uani 1 1 d . . . . .
H4 H 0.067884 0.334524 0.138437 0.039 Uiso 1 1 calc R . . . .
C5 C 0.15514(16) 0.3221(3) 0.1934(2) 0.0292(7) Uani 1 1 d . . . . .
H5 H 0.167079 0.246799 0.165183 0.035 Uiso 1 1 calc R . . . .
C6 C 0.19784(14) 0.3778(3) 0.25196(18) 0.0234(6) Uani 1 1 d . . . . .
C7 C 0.18119(13) 0.4903(3) 0.29510(19) 0.0216(6) Uani 1 1 d . . . . .
C8 C 0.25846(14) 0.3156(3) 0.26433(19) 0.0240(6) Uani 1 1 d . . . . .
H8 H 0.265467 0.242761 0.230839 0.029 Uiso 1 1 calc R . . . .
C9 C 0.36014(14) 0.2640(3) 0.3142(2) 0.0255(6) Uani 1 1 d . . . . .
H9A H 0.354367 0.200328 0.269105 0.031 Uiso 1 1 calc R . . . .
H9B H 0.363083 0.218313 0.368445 0.031 Uiso 1 1 calc R . . . .
C10 C 0.42282(15) 0.3345(3) 0.3004(2) 0.0270(7) Uani 1 1 d . . . . .
C11 C 0.41844(17) 0.4179(3) 0.2222(2) 0.0350(8) Uani 1 1 d . . . . .
H11A H 0.403405 0.367362 0.174143 0.053 Uiso 1 1 calc GR . . . .
H11B H 0.460571 0.452634 0.210217 0.053 Uiso 1 1 calc GR . . . .
H11C H 0.388523 0.487186 0.231942 0.053 Uiso 1 1 calc GR . . . .
C12 C 0.47420(17) 0.2330(4) 0.2883(3) 0.0389(8) Uani 1 1 d . . . . .
H12A H 0.477235 0.180025 0.338732 0.058 Uiso 1 1 calc GR . . . .
H12B H 0.515326 0.273910 0.278846 0.058 Uiso 1 1 calc GR . . . .
H12C H 0.462809 0.180441 0.239583 0.058 Uiso 1 1 calc GR . . . .
C13 C 0.44236(15) 0.4109(3) 0.3785(2) 0.0308(7) Uani 1 1 d . . . . .
H13A H 0.442505 0.354040 0.427898 0.037 Uiso 1 1 calc R . . . .
H13B H 0.486413 0.441871 0.371341 0.037 Uiso 1 1 calc R . . . .
C14 C 0.42980(14) 0.6248(3) 0.41102(19) 0.0247(6) Uani 1 1 d . . . . .
H14 H 0.474683 0.624554 0.404601 0.030 Uiso 1 1 calc R . . . .
C15 C 0.40200(14) 0.7429(3) 0.43657(19) 0.0230(6) Uani 1 1 d . . . . .
C16 C 0.44358(16) 0.8479(3) 0.4431(2) 0.0306(7) Uani 1 1 d . . . . .
H16 H 0.487048 0.837852 0.428948 0.037 Uiso 1 1 calc R . . . .
C17 C 0.42249(16) 0.9640(3) 0.4693(2) 0.0340(8) Uani 1 1 d . . . . .
H17 H 0.450797 1.034006 0.471610 0.041 Uiso 1 1 calc R . . . .
C18 C 0.35891(16) 0.9783(3) 0.4925(2) 0.0303(7) Uani 1 1 d . . . . .
H18 H 0.344279 1.057621 0.512410 0.036 Uiso 1 1 calc R . . . .
C19 C 0.31781(14) 0.8783(3) 0.48666(19) 0.0231(6) Uani 1 1 d . . . . .
C20 C 0.33700(13) 0.7564(3) 0.45690(17) 0.0194(6) Uani 1 1 d . . . . .
C21 C 0.23466(17) 0.9889(3) 0.5560(3) 0.0371(8) Uani 1 1 d . . . . .
H21A H 0.263135 0.997631 0.605156 0.056 Uiso 1 1 calc GR . . . .
H21B H 0.190973 0.975356 0.574726 0.056 Uiso 1 1 calc GR . . . .
H21C H 0.236403 1.065959 0.521998 0.056 Uiso 1 1 calc GR . . . .
C25 C 0.1548(2) 0.6812(5) 0.5922(3) 0.0618(13) Uani 1 1 d . . . . .
H25A H 0.141560 0.753417 0.627433 0.074 Uiso 0.318(9) 1 calc R . P A 1
H25B H 0.201569 0.685172 0.585647 0.074 Uiso 0.318(9) 1 calc R . P A 1
H25C H 0.141560 0.753417 0.627433 0.074 Uiso 0.682(9) 1 calc R . P A 2
H25D H 0.201569 0.685172 0.585647 0.074 Uiso 0.682(9) 1 calc R . P A 2
C26 C 0.29222(17) 0.9494(3) 0.2693(2) 0.0327(7) Uani 1 1 d . . . . .
H26A H 0.299925 0.991620 0.324131 0.039 Uiso 1 1 calc R . . . .
H26B H 0.267120 1.006899 0.232553 0.039 Uiso 1 1 calc R . . . .
C27 C 0.35453(16) 0.9161(3) 0.2291(2) 0.0345(7) Uani 1 1 d . . . . .
H27A H 0.387586 0.894479 0.271810 0.041 Uiso 1 1 calc R . . . .
H27B H 0.370099 0.986069 0.193548 0.041 Uiso 1 1 calc R . . . .
C28 C 0.33577(17) 0.8014(4) 0.1762(2) 0.0363(8) Uani 1 1 d . . . . .
H28A H 0.314523 0.826588 0.122700 0.044 Uiso 1 1 calc R . . . .
H28B H 0.373111 0.747805 0.163871 0.044 Uiso 1 1 calc R . . . .
C29 C 0.29020(19) 0.7352(3) 0.2341(2) 0.0378(8) Uani 1 1 d . . . . .
H29A H 0.258739 0.685246 0.201058 0.045 Uiso 1 1 calc R . . . .
H29B H 0.313681 0.677582 0.272578 0.045 Uiso 1 1 calc R . . . .
C33 C 0.07603(19) 0.9953(4) 0.4486(3) 0.0429(9) Uani 1 1 d . . . . .
H33A H 0.086254 0.972151 0.507669 0.051 Uiso 0.533(8) 1 calc R . P B 3
H33B H 0.037421 0.948483 0.430302 0.051 Uiso 0.533(8) 1 calc R . P B 3
H33C H 0.086254 0.972151 0.507669 0.051 Uiso 0.467(8) 1 calc R . P B 4
H33D H 0.037421 0.948483 0.430302 0.051 Uiso 0.467(8) 1 calc R . P B 4
N1 N 0.30396(12) 0.3465(2) 0.31488(16) 0.0214(5) Uani 1 1 d . . . . .
N2 N 0.40103(11) 0.5193(2) 0.39582(16) 0.0233(5) Uani 1 1 d . . . . .
O1 O 0.11052(11) 0.6606(2) 0.30980(16) 0.0334(5) Uani 1 1 d . . . . .
O2 O 0.21605(10) 0.5445(2) 0.35193(14) 0.0256(4) Uani 1 1 d . . . . .
O3 O 0.29453(9) 0.66862(18) 0.45058(14) 0.0218(4) Uani 1 1 d . . . . .
O4 O 0.25430(10) 0.8834(2) 0.50672(15) 0.0293(5) Uani 1 1 d . . . . .
O5 O 0.12343(12) 0.6868(3) 0.51150(18) 0.0437(6) Uani 1 1 d . . . . .
O6 O 0.25874(12) 0.8323(2) 0.28094(15) 0.0331(5) Uani 1 1 d . . . . .
O7 O 0.12852(13) 0.9650(3) 0.39540(17) 0.0426(6) Uani 1 1 d . . . . .
Na1 Na 0.19546(5) 0.75286(12) 0.40018(8) 0.0259(3) Uani 1 1 d . . . . .
Zn1 Zn 0.30108(2) 0.49143(4) 0.40626(2) 0.01961(10) Uani 1 1 d . . . . .
I1 I 0.29322(2) 0.34765(2) 0.54255(2) 0.03882(9) Uani 1 1 d . . . . .
C22A C 0.0767(15) 0.600(3) 0.5072(18) 0.065(3) Uani 0.318(9) 1 d D U P A 1
H22A H 0.066870 0.575622 0.448195 0.078 Uiso 0.318(9) 1 calc R . P A 1
H22B H 0.037394 0.630563 0.533814 0.078 Uiso 0.318(9) 1 calc R . P A 1
C23A C 0.1055(8) 0.4903(16) 0.5558(9) 0.060(2) Uani 0.318(9) 1 d D U P A 1
H23A H 0.137727 0.445120 0.522499 0.073 Uiso 0.318(9) 1 calc R . P A 1
H23B H 0.072469 0.429730 0.573767 0.073 Uiso 0.318(9) 1 calc R . P A 1
C24A C 0.1366(2) 0.5599(6) 0.6327(3) 0.0658(14) Uani 0.318(9) 1 d D U P A 1
H24A H 0.105845 0.573126 0.678281 0.079 Uiso 0.318(9) 1 calc R . P A 1
H24B H 0.174286 0.513875 0.655075 0.079 Uiso 0.318(9) 1 calc R . P A 1
C22B C 0.0953(6) 0.5587(12) 0.4981(7) 0.065(3) Uani 0.682(9) 1 d D U P A 2
H22C H 0.126265 0.500725 0.471986 0.078 Uiso 0.682(9) 1 calc R . P A 2
H22D H 0.056421 0.562935 0.462062 0.078 Uiso 0.682(9) 1 calc R . P A 2
C23B C 0.0797(4) 0.5167(8) 0.5869(5) 0.060(2) Uani 0.682(9) 1 d D U P A 2
H23C H 0.040765 0.558342 0.607472 0.073 Uiso 0.682(9) 1 calc R . P A 2
H23D H 0.074660 0.423848 0.590542 0.073 Uiso 0.682(9) 1 calc R . P A 2
C24B C 0.1366(2) 0.5599(6) 0.6327(3) 0.0658(14) Uani 0.682(9) 1 d D U P A 2
H24C H 0.171386 0.497212 0.628233 0.079 Uiso 0.682(9) 1 calc R . P A 2
H24D H 0.127336 0.573106 0.692851 0.079 Uiso 0.682(9) 1 calc R . P A 2
C30A C 0.1540(2) 1.0813(4) 0.3621(3) 0.0573(12) Uani 0.533(8) 1 d D U P B 3
H30A H 0.142987 1.089617 0.301568 0.069 Uiso 0.533(8) 1 calc R . P B 3
H30B H 0.200890 1.083220 0.369002 0.069 Uiso 0.533(8) 1 calc R . P B 3
C31A C 0.1235(4) 1.1888(8) 0.4126(6) 0.0483(16) Uani 0.533(8) 1 d D U P B 3
H31A H 0.151285 1.214392 0.460509 0.058 Uiso 0.533(8) 1 calc R . P B 3
H31B H 0.114974 1.263283 0.376485 0.058 Uiso 0.533(8) 1 calc R . P B 3
C32A C 0.0652(3) 1.1342(5) 0.4414(4) 0.0741(17) Uani 0.533(8) 1 d D U P B 3
H32A H 0.029947 1.151917 0.400927 0.089 Uiso 0.533(8) 1 calc R . P B 3
H32B H 0.053921 1.170079 0.496733 0.089 Uiso 0.533(8) 1 calc R . P B 3
C30B C 0.1540(2) 1.0813(4) 0.3621(3) 0.0573(12) Uani 0.467(8) 1 d D U P B 4
H30C H 0.165534 1.070540 0.302462 0.069 Uiso 0.467(8) 1 calc R . P B 4
H30D H 0.192371 1.107589 0.394586 0.069 Uiso 0.467(8) 1 calc R . P B 4
C31B C 0.1026(5) 1.1769(9) 0.3701(7) 0.0483(16) Uani 0.467(8) 1 d D U P B 4
H31C H 0.120741 1.261737 0.380946 0.058 Uiso 0.467(8) 1 calc R . P B 4
H31D H 0.075948 1.180260 0.318142 0.058 Uiso 0.467(8) 1 calc R . P B 4
C32B C 0.0652(3) 1.1342(5) 0.4414(4) 0.0741(17) Uani 0.467(8) 1 d D U P B 4
H32C H 0.019396 1.152360 0.431500 0.089 Uiso 0.467(8) 1 calc R . P B 4
H32D H 0.079298 1.177686 0.493636 0.089 Uiso 0.467(8) 1 calc R . P B 4

loop_
_atom_site_aniso_label
_atom_site_aniso_U_11
_atom_site_aniso_U_22
_atom_site_aniso_U_33
_atom_site_aniso_U_23
_atom_site_aniso_U_13
_atom_site_aniso_U_12
C1 0.0313(19) 0.046(2) 0.065(3) -0.013(2) -0.0157(18) 0.0125(17)
C2 0.0238(15) 0.0274(16) 0.0275(15) -0.0005(13) 0.0001(12) -0.0018(12)
C3 0.0229(15) 0.0384(19) 0.0349(18) 0.0003(15) -0.0033(13) -0.0023(13)
C4 0.0294(16) 0.0368(18) 0.0316(17) -0.0039(15) -0.0061(13) -0.0114(14)
C5 0.0336(17) 0.0291(16) 0.0249(16) -0.0036(13) 0.0002(13) -0.0094(13)
C6 0.0255(15) 0.0248(15) 0.0200(14) 0.0014(12) 0.0023(11) -0.0060(12)
C7 0.0200(13) 0.0221(14) 0.0228(14) 0.0016(12) 0.0003(11) -0.0046(11)
C8 0.0285(15) 0.0202(14) 0.0233(15) -0.0024(12) 0.0054(12) -0.0052(12)
C9 0.0261(15) 0.0203(14) 0.0302(16) -0.0033(12) 0.0037(12) 0.0020(12)
C10 0.0238(15) 0.0239(16) 0.0335(17) -0.0047(13) 0.0055(12) 0.0041(12)
C11 0.0408(19) 0.0305(18) 0.0343(18) 0.0003(15) 0.0147(15) -0.0021(15)
C12 0.0317(18) 0.0343(19) 0.051(2) -0.0083(17) 0.0080(15) 0.0089(15)
C13 0.0222(15) 0.0276(16) 0.0426(19) -0.0058(15) -0.0032(13) 0.0055(13)
C14 0.0191(14) 0.0299(16) 0.0249(15) -0.0027(13) -0.0011(11) -0.0021(12)
C15 0.0219(14) 0.0236(15) 0.0234(14) -0.0017(12) -0.0030(11) -0.0032(11)
C16 0.0247(15) 0.0319(18) 0.0352(18) -0.0042(14) -0.0012(13) -0.0069(13)
C17 0.0315(17) 0.0294(17) 0.0409(19) -0.0049(15) -0.0033(14) -0.0120(14)
C18 0.0327(17) 0.0220(15) 0.0360(18) -0.0050(14) -0.0049(14) -0.0025(13)
C19 0.0238(14) 0.0239(15) 0.0216(14) 0.0003(12) -0.0013(11) -0.0001(12)
C20 0.0224(14) 0.0188(14) 0.0167(13) 0.0015(11) -0.0037(10) -0.0035(11)
C21 0.0374(18) 0.0290(18) 0.045(2) -0.0109(16) 0.0072(15) 0.0034(14)
C25 0.069(3) 0.080(3) 0.037(2) 0.000(2) 0.005(2) -0.035(3)
C26 0.0394(19) 0.0298(17) 0.0291(17) -0.0005(14) 0.0035(14) -0.0019(14)
C27 0.0334(17) 0.0358(19) 0.0343(18) 0.0007(15) 0.0003(14) -0.0016(15)
C28 0.0386(19) 0.039(2) 0.0318(18) 0.0000(16) 0.0035(14) 0.0054(16)
C29 0.055(2) 0.0277(17) 0.0310(18) -0.0024(15) 0.0059(16) 0.0004(16)
C33 0.043(2) 0.043(2) 0.043(2) -0.0006(18) 0.0097(16) -0.0034(17)
N1 0.0240(12) 0.0184(12) 0.0218(12) -0.0035(9) 0.0043(10) -0.0019(9)
N2 0.0217(12) 0.0218(12) 0.0265(13) -0.0047(10) 0.0008(10) 0.0005(10)
O1 0.0238(11) 0.0332(13) 0.0428(14) -0.0086(10) -0.0081(10) 0.0068(9)
O2 0.0214(10) 0.0254(11) 0.0299(11) -0.0064(9) -0.0060(8) 0.0004(8)
O3 0.0203(10) 0.0170(10) 0.0281(11) -0.0021(8) 0.0023(8) -0.0016(8)
O4 0.0253(11) 0.0222(11) 0.0406(13) -0.0084(10) 0.0027(9) 0.0007(9)
O5 0.0372(14) 0.0443(15) 0.0496(16) 0.0104(13) 0.0019(12) -0.0062(12)
O6 0.0409(13) 0.0287(12) 0.0299(12) 0.0007(10) 0.0070(10) -0.0022(10)
O7 0.0462(15) 0.0388(14) 0.0430(15) 0.0010(12) 0.0099(12) -0.0024(12)
Na1 0.0230(6) 0.0249(6) 0.0299(6) -0.0025(5) 0.0009(5) -0.0009(5)
Zn1 0.02039(18) 0.01761(19) 0.02087(19) -0.00203(15) 0.00132(14) -0.00113(14)
I1 0.07003(18) 0.02294(12) 0.02390(12) 0.00284(8) 0.01214(10) -0.00038(10)
C22A 0.063(8) 0.080(9) 0.051(4) 0.004(5) -0.004(4) -0.043(5)
C23A 0.055(4) 0.068(4) 0.059(5) 0.016(4) 0.013(3) -0.027(4)
C24A 0.059(3) 0.083(4) 0.055(3) 0.015(3) 0.000(2) -0.002(3)
C22B 0.063(8) 0.080(9) 0.051(4) 0.004(5) -0.004(4) -0.043(5)
C23B 0.055(4) 0.068(4) 0.059(5) 0.016(4) 0.013(3) -0.027(4)
C24B 0.059(3) 0.083(4) 0.055(3) 0.015(3) 0.000(2) -0.002(3)
C30A 0.075(3) 0.043(2) 0.055(3) 0.002(2) 0.026(2) -0.005(2)
C31A 0.056(4) 0.045(3) 0.045(5) 0.015(4) 0.012(3) 0.001(3)
C32A 0.091(4) 0.053(3) 0.080(4) 0.005(3) 0.042(3) 0.003(3)
C30B 0.075(3) 0.043(2) 0.055(3) 0.002(2) 0.026(2) -0.005(2)
C31B 0.056(4) 0.045(3) 0.045(5) 0.015(4) 0.012(3) 0.001(3)
C32B 0.091(4) 0.053(3) 0.080(4) 0.005(3) 0.042(3) 0.003(3)

loop_
_atom_type_symbol
_atom_type_description
_atom_type_scat_dispersion_real
_atom_type_scat_dispersion_imag
_atom_type_scat_source
C C 0.0181 0.0091 'International Tables Vol C Tables 4.2.6.8 and 6.1.1.4'
H H 0.0000 0.0000 'International Tables Vol C Tables 4.2.6.8 and 6.1.1.4'
I I -0.3257 6.8362 'International Tables Vol C Tables 4.2.6.8 and 6.1.1.4'
N N 0.0311 0.0180 'International Tables Vol C Tables 4.2.6.8 and 6.1.1.4'
Na Na 0.1353 0.1239 'International Tables Vol C Tables 4.2.6.8 and 6.1.1.4'
O O 0.0492 0.0322 'International Tables Vol C Tables 4.2.6.8 and 6.1.1.4'
Zn Zn -1.5491 0.6778 'International Tables Vol C Tables 4.2.6.8 and 6.1.1.4'

loop_
_geom_angle_atom_site_label_1
_geom_angle_atom_site_label_2
_geom_angle_atom_site_label_3
_geom_angle
_geom_angle_site_symmetry_1
_geom_angle_site_symmetry_3
_geom_angle_publ_flag
H1A C1 H1B 109.5 . . ?
H1A C1 H1C 109.5 . . ?
H1B C1 H1C 109.5 . . ?
O1 C1 H1A 109.5 . . ?
O1 C1 H1B 109.5 . . ?
O1 C1 H1C 109.5 . . ?
C3 C2 C7 122.0(3) . . ?
C3 C2 O1 125.0(3) . . ?
O1 C2 C7 113.0(3) . . ?
C2 C3 H3 119.8 . . ?
C2 C3 C4 120.4(3) . . ?
C4 C3 H3 119.8 . . ?
C3 C4 H4 120.1 . . ?
C5 C4 C3 119.7(3) . . ?
C5 C4 H4 120.1 . . ?
C4 C5 H5 119.5 . . ?
C4 C5 C6 121.1(3) . . ?
C6 C5 H5 119.5 . . ?
C5 C6 C7 120.7(3) . . ?
C5 C6 C8 116.6(3) . . ?
C7 C6 C8 122.7(3) . . ?
C6 C7 C2 116.0(3) . . ?
O2 C7 C2 119.2(3) . . ?
O2 C7 C6 124.8(3) . . ?
C6 C8 H8 116.0 . . ?
N1 C8 C6 128.0(3) . . ?
N1 C8 H8 116.0 . . ?
H9A C9 H9B 107.7 . . ?
C10 C9 H9A 108.8 . . ?
C10 C9 H9B 108.8 . . ?
N1 C9 H9A 108.8 . . ?
N1 C9 H9B 108.8 . . ?
N1 C9 C10 113.8(2) . . ?
C9 C10 C12 106.5(3) . . ?
C11 C10 C9 111.0(3) . . ?
C11 C10 C12 109.5(3) . . ?
C11 C10 C13 111.5(3) . . ?
C13 C10 C9 111.1(3) . . ?
C13 C10 C12 106.9(3) . . ?
C10 C11 H11A 109.5 . . ?
C10 C11 H11B 109.5 . . ?
C10 C11 H11C 109.5 . . ?
H11A C11 H11B 109.5 . . ?
H11A C11 H11C 109.5 . . ?
H11B C11 H11C 109.5 . . ?
C10 C12 H12A 109.5 . . ?
C10 C12 H12B 109.5 . . ?
C10 C12 H12C 109.5 . . ?
H12A C12 H12B 109.5 . . ?
H12A C12 H12C 109.5 . . ?
H12B C12 H12C 109.5 . . ?
C10 C13 H13A 108.6 . . ?
C10 C13 H13B 108.6 . . ?
H13A C13 H13B 107.6 . . ?
N2 C13 C10 114.5(3) . . ?
N2 C13 H13A 108.6 . . ?
N2 C13 H13B 108.6 . . ?
C15 C14 H14 116.1 . . ?
N2 C14 H14 116.1 . . ?
N2 C14 C15 127.8(3) . . ?
C16 C15 C14 116.7(3) . . ?
C20 C15 C14 123.3(3) . . ?
C20 C15 C16 120.0(3) . . ?
C15 C16 H16 119.2 . . ?
C17 C16 C15 121.5(3) . . ?
C17 C16 H16 119.2 . . ?
C16 C17 H17 120.3 . . ?
C16 C17 C18 119.4(3) . . ?
C18 C17 H17 120.3 . . ?
C17 C18 H18 119.9 . . ?
C19 C18 C17 120.2(3) . . ?
C19 C18 H18 119.9 . . ?
C18 C19 C20 122.5(3) . . ?
C18 C19 O4 124.5(3) . . ?
O4 C19 C20 113.0(3) . . ?
C15 C20 C19 116.4(3) . . ?
C15 C20 Na1 149.1(2) . . ?
C19 C20 Na1 80.38(17) . . ?
O3 C20 C15 125.3(3) . . ?
O3 C20 C19 118.4(3) . . ?
O3 C20 Na1 46.29(13) . . ?
H21A C21 H21B 109.5 . . ?
H21A C21 H21C 109.5 . . ?
H21B C21 H21C 109.5 . . ?
O4 C21 H21A 109.5 . . ?
O4 C21 H21B 109.5 . . ?
O4 C21 H21C 109.5 . . ?
H25A C25 H25B 108.5 . . ?
H25C C25 H25D 108.5 . . ?
O5 C25 H25A 110.2 . . ?
O5 C25 H25B 110.2 . . ?
O5 C25 H25C 110.2 . . ?
O5 C25 H25D 110.2 . . ?
O5 C25 C24A 107.7(4) . . ?
O5 C25 C24B 107.7(4) . . ?
C24A C25 H25A 110.2 . . ?
C24A C25 H25B 110.2 . . ?
C24B C25 H25C 110.2 . . ?
C24B C25 H25D 110.2 . . ?
H26A C26 H26B 108.6 . . ?
C27 C26 H26A 110.4 . . ?
C27 C26 H26B 110.4 . . ?
O6 C26 H26A 110.4 . . ?
O6 C26 H26B 110.4 . . ?
O6 C26 C27 106.4(3) . . ?
C26 C27 H27A 111.4 . . ?
C26 C27 H27B 111.4 . . ?
C26 C27 C28 101.7(3) . . ?
H27A C27 H27B 109.3 . . ?
C28 C27 H27A 111.4 . . ?
C28 C27 H27B 111.4 . . ?
C27 C28 H28A 111.5 . . ?
C27 C28 H28B 111.5 . . ?
H28A C28 H28B 109.4 . . ?
C29 C28 C27 101.1(3) . . ?
C29 C28 H28A 111.5 . . ?
C29 C28 H28B 111.5 . . ?
C28 C29 H29A 110.4 . . ?
C28 C29 H29B 110.4 . . ?
H29A C29 H29B 108.6 . . ?
O6 C29 C28 106.7(3) . . ?
O6 C29 H29A 110.4 . . ?
O6 C29 H29B 110.4 . . ?
H33A C33 H33B 108.6 . . ?
H33C C33 H33D 108.6 . . ?
O7 C33 H33A 110.3 . . ?
O7 C33 H33B 110.3 . . ?
O7 C33 H33C 110.3 . . ?
O7 C33 H33D 110.3 . . ?
O7 C33 C32A 107.0(3) . . ?
O7 C33 C32B 107.0(3) . . ?
C32A C33 H33A 110.3 . . ?
C32A C33 H33B 110.3 . . ?
C32B C33 H33C 110.3 . . ?
C32B C33 H33D 110.3 . . ?
C8 N1 C9 115.7(3) . . ?
C8 N1 Zn1 125.9(2) . . ?
C9 N1 Zn1 117.99(19) . . ?
C13 N2 Zn1 119.56(19) . . ?
C14 N2 C13 115.8(3) . . ?
C14 N2 Zn1 124.4(2) . . ?
C1 O1 Na1 123.9(2) . . ?
C2 O1 C1 117.0(3) . . ?
C2 O1 Na1 119.05(18) . . ?
C7 O2 Na1 122.38(19) . . ?
C7 O2 Zn1 130.9(2) . . ?
Zn1 O2 Na1 106.30(9) . . ?
C20 O3 Na1 110.73(17) . . ?
C20 O3 Zn1 130.39(19) . . ?
Zn1 O3 Na1 107.17(9) . . ?
C19 O4 C21 116.6(2) . . ?
C19 O4 Na1 106.91(18) . . ?
C21 O4 Na1 131.3(2) . . ?
C25 O5 Na1 112.2(2) . . ?
C25 O5 C22B 105.4(5) . . ?
C22A O5 C25 109.9(11) . . ?
C22A O5 Na1 128.1(13) . . ?
C22B O5 Na1 113.8(4) . . ?
C26 O6 Na1 131.3(2) . . ?
C29 O6 C26 108.6(3) . . ?
C29 O6 Na1 114.29(19) . . ?
C33 O7 Na1 125.7(2) . . ?
C33 O7 C30A 108.5(3) . . ?
C33 O7 C30B 108.5(3) . . ?
C30A O7 Na1 122.2(2) . . ?
C30B O7 Na1 122.2(2) . . ?
C20 Na1 Zn1 53.40(6) . . ?
O1 Na1 C20 148.74(9) . . ?
O1 Na1 O4 163.07(9) . . ?
O1 Na1 O6 94.61(9) . . ?
O1 Na1 O7 86.62(9) . . ?
O1 Na1 Zn1 98.76(6) . . ?
O2 Na1 C20 85.76(8) . . ?
O2 Na1 O1 65.13(8) . . ?
O2 Na1 O3 66.41(7) . . ?
O2 Na1 O4 129.93(9) . . ?
O2 Na1 O5 94.97(10) . . ?
O2 Na1 O6 87.98(9) . . ?
O2 Na1 O7 151.21(9) . . ?
O2 Na1 Zn1 33.67(5) . . ?
O3 Na1 C20 22.98(7) . . ?
O3 Na1 O1 131.52(9) . . ?
O3 Na1 O4 63.97(8) . . ?
O3 Na1 O5 101.31(9) . . ?
O3 Na1 O6 84.71(8) . . ?
O3 Na1 O7 141.66(9) . . ?
O3 Na1 Zn1 32.77(5) . . ?
O4 Na1 C20 48.19(7) . . ?
O4 Na1 O7 78.84(9) . . ?
O4 Na1 Zn1 96.40(6) . . ?
O5 Na1 C20 113.28(9) . . ?
O5 Na1 O1 81.89(10) . . ?
O5 Na1 O4 88.41(10) . . ?
O5 Na1 O6 173.94(10) . . ?
O5 Na1 O7 85.90(9) . . ?
O5 Na1 Zn1 98.71(8) . . ?
O6 Na1 C20 72.16(8) . . ?
O6 Na1 O4 93.76(9) . . ?
O6 Na1 O7 88.96(9) . . ?
O6 Na1 Zn1 86.68(6) . . ?
O7 Na1 C20 120.33(9) . . ?
O7 Na1 Zn1 173.33(7) . . ?
N1 Zn1 N2 90.39(9) . . ?
N1 Zn1 Na1 124.93(7) . . ?
N1 Zn1 I1 98.52(7) . . ?
N2 Zn1 Na1 120.45(7) . . ?
N2 Zn1 I1 102.62(7) . . ?
O2 Zn1 N1 86.81(9) . . ?
O2 Zn1 N2 141.48(10) . . ?
O2 Zn1 Na1 40.03(6) . . ?
O2 Zn1 I1 115.80(6) . . ?
O3 Zn1 N1 157.10(9) . . ?
O3 Zn1 N2 88.37(9) . . ?
O3 Zn1 O2 80.06(8) . . ?
O3 Zn1 Na1 40.07(6) . . ?
O3 Zn1 I1 104.06(6) . . ?
I1 Zn1 Na1 114.94(2) . . ?
O5 C22A H22A 111.3 . . ?
O5 C22A H22B 111.3 . . ?
O5 C22A C23A 102.3(19) . . ?
H22A C22A H22B 109.2 . . ?
C23A C22A H22A 111.3 . . ?
C23A C22A H22B 111.3 . . ?
C22A C23A H23A 111.5 . . ?
C22A C23A H23B 111.5 . . ?
C22A C23A C24A 101.4(17) . . ?
H23A C23A H23B 109.3 . . ?
C24A C23A H23A 111.5 . . ?
C24A C23A H23B 111.5 . . ?
C25 C24A C23A 100.2(7) . . ?
C25 C24A H24A 111.7 . . ?
C25 C24A H24B 111.7 . . ?
C23A C24A H24A 111.7 . . ?
C23A C24A H24B 111.7 . . ?
H24A C24A H24B 109.5 . . ?
O5 C22B H22C 111.2 . . ?
O5 C22B H22D 111.2 . . ?
O5 C22B C23B 102.9(8) . . ?
H22C C22B H22D 109.1 . . ?
C23B C22B H22C 111.2 . . ?
C23B C22B H22D 111.2 . . ?
C22B C23B H23C 111.7 . . ?
C22B C23B H23D 111.7 . . ?
H23C C23B H23D 109.4 . . ?
C24B C23B C22B 100.6(7) . . ?
C24B C23B H23C 111.7 . . ?
C24B C23B H23D 111.7 . . ?
C25 C24B H24C 110.6 . . ?
C25 C24B H24D 110.6 . . ?
C23B C24B C25 105.6(5) . . ?
C23B C24B H24C 110.6 . . ?
C23B C24B H24D 110.6 . . ?
H24C C24B H24D 108.8 . . ?
O7 C30A H30A 110.5 . . ?
O7 C30A H30B 110.5 . . ?
O7 C30A C31A 106.2(4) . . ?
H30A C30A H30B 108.7 . . ?
C31A C30A H30A 110.5 . . ?
C31A C30A H30B 110.5 . . ?
C30A C31A H31A 111.0 . . ?
C30A C31A H31B 111.0 . . ?
H31A C31A H31B 109.0 . . ?
C32A C31A C30A 103.6(6) . . ?
C32A C31A H31A 111.0 . . ?
C32A C31A H31B 111.0 . . ?
C33 C32A H32A 110.3 . . ?
C33 C32A H32B 110.3 . . ?
C31A C32A C33 106.9(5) . . ?
C31A C32A H32A 110.3 . . ?
C31A C32A H32B 110.3 . . ?
H32A C32A H32B 108.6 . . ?
O7 C30B H30C 110.5 . . ?
O7 C30B H30D 110.5 . . ?
O7 C30B C31B 105.9(5) . . ?
H30C C30B H30D 108.7 . . ?
C31B C30B H30C 110.5 . . ?
C31B C30B H30D 110.5 . . ?
C30B C31B H31C 110.8 . . ?
C30B C31B H31D 110.8 . . ?
H31C C31B H31D 108.8 . . ?
C32B C31B C30B 104.9(6) . . ?
C32B C31B H31C 110.8 . . ?
C32B C31B H31D 110.8 . . ?
C33 C32B H32C 110.5 . . ?
C33 C32B H32D 110.5 . . ?
C31B C32B C33 106.2(5) . . ?
C31B C32B H32C 110.5 . . ?
C31B C32B H32D 110.5 . . ?
H32C C32B H32D 108.7 . . ?

loop_
_geom_bond_atom_site_label_1
_geom_bond_atom_site_label_2
_geom_bond_distance
_geom_bond_site_symmetry_2
_geom_bond_publ_flag
C1 H1A 0.9800 . ?
C1 H1B 0.9800 . ?
C1 H1C 0.9800 . ?
C1 O1 1.423(4) . ?
C2 C3 1.372(5) . ?
C2 C7 1.438(4) . ?
C2 O1 1.379(4) . ?
C3 H3 0.9500 . ?
C3 C4 1.401(5) . ?
C4 H4 0.9500 . ?
C4 C5 1.369(5) . ?
C5 H5 0.9500 . ?
C5 C6 1.411(4) . ?
C6 C7 1.422(4) . ?
C6 C8 1.444(4) . ?
C7 O2 1.288(4) . ?
C8 H8 0.9500 . ?
C8 N1 1.281(4) . ?
C9 H9A 0.9900 . ?
C9 H9B 0.9900 . ?
C9 C10 1.532(4) . ?
C9 N1 1.468(4) . ?
C10 C11 1.527(5) . ?
C10 C12 1.537(4) . ?
C10 C13 1.532(5) . ?
C11 H11A 0.9800 . ?
C11 H11B 0.9800 . ?
C11 H11C 0.9800 . ?
C12 H12A 0.9800 . ?
C12 H12B 0.9800 . ?
C12 H12C 0.9800 . ?
C13 H13A 0.9900 . ?
C13 H13B 0.9900 . ?
C13 N2 1.468(4) . ?
C14 H14 0.9500 . ?
C14 C15 1.441(4) . ?
C14 N2 1.290(4) . ?
C15 C16 1.416(4) . ?
C15 C20 1.416(4) . ?
C16 H16 0.9500 . ?
C16 C17 1.373(5) . ?
C17 H17 0.9500 . ?
C17 C18 1.400(5) . ?
C18 H18 0.9500 . ?
C18 C19 1.368(4) . ?
C19 C20 1.435(4) . ?
C19 O4 1.378(4) . ?
C20 O3 1.291(3) . ?
C20 Na1 3.092(3) . ?
C21 H21A 0.9800 . ?
C21 H21B 0.9800 . ?
C21 H21C 0.9800 . ?
C21 O4 1.429(4) . ?
C25 H25A 0.9900 . ?
C25 H25B 0.9900 . ?
C25 H25C 0.9900 . ?
C25 H25D 0.9900 . ?
C25 O5 1.434(5) . ?
C25 C24A 1.489(7) . ?
C25 C24B 1.489(7) . ?
C26 H26A 0.9900 . ?
C26 H26B 0.9900 . ?
C26 C27 1.509(5) . ?
C26 O6 1.438(4) . ?
C27 H27A 0.9900 . ?
C27 H27B 0.9900 . ?
C27 C28 1.525(5) . ?
C28 H28A 0.9900 . ?
C28 H28B 0.9900 . ?
C28 C29 1.511(5) . ?
C29 H29A 0.9900 . ?
C29 H29B 0.9900 . ?
C29 O6 1.437(4) . ?
C33 H33A 0.9900 . ?
C33 H33B 0.9900 . ?
C33 H33C 0.9900 . ?
C33 H33D 0.9900 . ?
C33 O7 1.438(5) . ?
C33 C32A 1.492(6) . ?
C33 C32B 1.492(6) . ?
N1 Zn1 2.114(2) . ?
N2 Zn1 2.129(2) . ?
O1 Na1 2.472(3) . ?
O2 Na1 2.377(2) . ?
O2 Zn1 2.049(2) . ?
O3 Na1 2.389(2) . ?
O3 Zn1 2.009(2) . ?
O4 Na1 2.497(3) . ?
O5 Na1 2.450(3) . ?
O5 C22A 1.35(3) . ?
O5 C22B 1.494(14) . ?
O6 Na1 2.481(3) . ?
O7 Na1 2.650(3) . ?
O7 C30A 1.446(5) . ?
O7 C30B 1.446(5) . ?
Na1 Zn1 3.5467(13) . ?
Zn1 I1 2.6558(4) . ?
C22A H22A 0.9900 . ?
C22A H22B 0.9900 . ?
C22A C23A 1.513(15) . ?
C23A H23A 0.9900 . ?
C23A H23B 0.9900 . ?
C23A C24A 1.561(13) . ?
C24A H24A 0.9900 . ?
C24A H24B 0.9900 . ?
C22B H22C 0.9900 . ?
C22B H22D 0.9900 . ?
C22B C23B 1.522(10) . ?
C23B H23C 0.9900 . ?
C23B H23D 0.9900 . ?
C23B C24B 1.462(8) . ?
C24B H24C 0.9900 . ?
C24B H24D 0.9900 . ?
C30A H30A 0.9900 . ?
C30A H30B 0.9900 . ?
C30A C31A 1.538(9) . ?
C31A H31A 0.9900 . ?
C31A H31B 0.9900 . ?
C31A C32A 1.436(9) . ?
C32A H32A 0.9900 . ?
C32A H32B 0.9900 . ?
C30B H30C 0.9900 . ?
C30B H30D 0.9900 . ?
C30B C31B 1.485(9) . ?
C31B H31C 0.9900 . ?
C31B H31D 0.9900 . ?
C31B C32B 1.463(9) . ?
C32B H32C 0.9900 . ?
C32B H32D 0.9900 . ?
